data_7056794
loop_
_publ_author_name
'Wang, Ting-Ting'
'Su, Yu-Ming'
'Jiao, Cheng-Qi'
'Cai, Xiao-Ou'
'Sun, Hong-Mei'
'Zhu, Yan-Yu'
'Sun, Zhen-Gang'

_publ_section_title
;
 Lanthanide oxalatophosphonates with two types of layered structures:
 syntheses, structures, luminescence and magnetic properties
;
_journal_issue 2
_journal_name_full 'New Journal of Chemistry'
_journal_page_first 1235
_journal_paper_doi 10.1039/C7NJ03690F
_journal_volume 42
_journal_year 2018
_chemical_formula_sum 'C18 H30 N2 O20 P2 Pr2'
_chemical_formula_weight 938.20
_space_group_crystal_system triclinic
_space_group_IT_number 2
_space_group_name_Hall '-P 1'
_space_group_name_H-M_alt 'P -1'
_symmetry_space_group_name_Hall '-P 1'
_symmetry_space_group_name_H-M 'P -1'
_atom_sites_solution_hydrogens difmap
_atom_sites_solution_primary direct
_atom_sites_solution_secondary difmap
_audit_creation_method SHELXL-2014/7
_audit_update_record
;
2016-09-09 deposited with the CCDC.
2017-12-08 downloaded from the CCDC.
;
_cell_angle_alpha 90.3480(10)
_cell_angle_beta 98.0560(10)
_cell_angle_gamma 93.4980(10)
_cell_formula_units_Z 2
_cell_length_a 6.2863(6)
_cell_length_b 12.9372(12)
_cell_length_c 17.0220(15)
_cell_measurement_reflns_used 2321
_cell_measurement_temperature 295(2)
_cell_measurement_theta_max 57.626
_cell_measurement_theta_min 4.834
_cell_volume 1368.0(2)
_computing_cell_refinement 'Bruker SMART'
_computing_data_collection 'Bruker SMART'
_computing_data_reduction 'Bruker SAINT'
_computing_molecular_graphics 'Bruker SHELXTL'
_computing_publication_material 'Bruker SHELXTL'
_computing_structure_refinement 'SHELXL-2014/7 (Sheldrick, 2014)'
_computing_structure_solution 'SHELXL-2014/7 (Sheldrick, 2014)'
_diffrn_ambient_temperature 295(2)
_diffrn_measured_fraction_theta_full 0.981
_diffrn_measured_fraction_theta_max 0.972
_diffrn_measurement_device_type 'CCD area detector'
_diffrn_measurement_method 'phi and omega scans'
_diffrn_radiation_type MoK\a
_diffrn_radiation_wavelength 0.71073
_diffrn_reflns_av_R_equivalents 0.0209
_diffrn_reflns_av_unetI/netI 0.0492
_diffrn_reflns_Laue_measured_fraction_full 0.981
_diffrn_reflns_Laue_measured_fraction_max 0.972
_diffrn_reflns_limit_h_max 7
_diffrn_reflns_limit_h_min -7
_diffrn_reflns_limit_k_max 14
_diffrn_reflns_limit_k_min -16
_diffrn_reflns_limit_l_max 13
_diffrn_reflns_limit_l_min -21
_diffrn_reflns_number 7748
_diffrn_reflns_point_group_measured_fraction_full 0.981
_diffrn_reflns_point_group_measured_fraction_max 0.972
_diffrn_reflns_theta_full 25.242
_diffrn_reflns_theta_max 26.498
_diffrn_reflns_theta_min 1.973
_diffrn_source 'fine-focus sealed tube'
_exptl_absorpt_coefficient_mu 3.733
_exptl_absorpt_correction_type psi-scan
_exptl_crystal_colour green
_exptl_crystal_density_diffrn 2.278
_exptl_crystal_density_method 'not measured'
_exptl_crystal_description plate
_exptl_crystal_F_000 920
_exptl_crystal_size_max 0.120
_exptl_crystal_size_mid 0.080
_exptl_crystal_size_min 0.030
_exptl_transmission_factor_max 0.896
_exptl_transmission_factor_min 0.663
_refine_diff_density_max 0.996
_refine_diff_density_min -0.912
_refine_diff_density_rms 0.151
_refine_ls_extinction_method none
_refine_ls_goodness_of_fit_ref 1.023
_refine_ls_hydrogen_treatment constr
_refine_ls_matrix_type full
_refine_ls_number_parameters 397
_refine_ls_number_reflns 5505
_refine_ls_number_restraints 0
_refine_ls_restrained_S_all 1.023
_refine_ls_R_factor_all 0.0614
_refine_ls_R_factor_gt 0.0332
_refine_ls_shift/su_max 0.001
_refine_ls_shift/su_mean 0.000
_refine_ls_structure_factor_coef Fsqd
_refine_ls_weighting_details 'w=1/[\s^2^(Fo^2^)+(0.0325P)^2^+0.4482P] where P=(Fo^2^+2Fc^2^)/3'
_refine_ls_weighting_scheme calc
_refine_ls_wR_factor_gt 0.0706
_refine_ls_wR_factor_ref 0.0820
_reflns_Friedel_coverage 0.000
_reflns_number_gt 3526
_reflns_number_total 5505
_reflns_threshold_expression 'I > 2\s(I)'
_cod_data_source_file c7nj03690f2.cif
_cod_data_source_block szg244
_cod_depositor_comments 'Adding full bibliography for 7056790--7056794.cif.'
_cod_database_code 7056794
_shelx_shelxl_version_number 2014/7
_shelx_space_group_comment
;
The symmetry employed for this shelxl refinement is uniquely defined
by the following loop, which should always be used as a source of
symmetry information in preference to the above space-group names.
They are only intended as comments.
;
_shelx_estimated_absorpt_t_min 0.663
_shelx_estimated_absorpt_t_max 0.896

loop_
_space_group_symop_operation_xyz
'x, y, z'
'-x, -y, -z'

loop_
_atom_site_label
_atom_site_type_symbol
_atom_site_fract_x
_atom_site_fract_y
_atom_site_fract_z
_atom_site_U_iso_or_equiv
_atom_site_adp_type
_atom_site_occupancy
_atom_site_site_symmetry_order
_atom_site_calc_flag
_atom_site_refinement_flags_posn
_atom_site_refinement_flags_adp
Pr1 Pr 0.21816(5) -0.05783(3) 0.42583(2) 0.01078(9) Uani 1 1 d . .
Pr2 Pr 0.22176(5) 0.44143(3) 0.42781(2) 0.01068(9) Uani 1 1 d . .
P1 P -0.2648(3) -0.00575(14) 0.35593(9) 0.0191(4) Uani 1 1 d . .
P2 P 0.6576(3) 0.48590(13) 0.35436(9) 0.0167(4) Uani 1 1 d . .
O1 O -0.1116(7) -0.0749(4) 0.3211(3) 0.0245(11) Uani 1 1 d . .
O2 O -0.1511(7) 0.0226(3) 0.4391(2) 0.0224(10) Uani 1 1 d . .
O3 O -0.4920(6) -0.0487(3) 0.3483(2) 0.0216(10) Uani 1 1 d . .
O4 O -0.7981(9) 0.1340(5) -0.0658(3) 0.0571(18) Uani 1 1 d . .
H4D H -0.7264 0.1900 -0.0723 0.086 Uiso 1 1 d R U
O5 O -1.0377(9) 0.1270(5) 0.0175(3) 0.0469(15) Uani 1 1 d . .
O6 O 0.4545(7) 0.4270(3) 0.3149(2) 0.0218(10) Uani 1 1 d . .
O7 O 0.6144(6) 0.5104(3) 0.4383(2) 0.0189(9) Uani 1 1 d . .
O8 O 0.8646(6) 0.4361(3) 0.3481(2) 0.0213(10) Uani 1 1 d . .
O9 O 0.2203(9) 0.6362(5) -0.0750(3) 0.0470(15) Uani 1 1 d . .
H9E H 0.2905 0.5832 -0.0793 0.071 Uiso 1 1 d R U
O10 O -0.0226(9) 0.6305(5) 0.0076(3) 0.0466(15) Uani 1 1 d . .
O11 O 0.0406(7) -0.3960(3) 0.4768(2) 0.0202(10) Uani 1 1 d . .
O12 O 0.2249(6) -0.3953(3) 0.3448(2) 0.0171(10) Uani 1 1 d . .
O13 O 0.0636(7) -0.2214(3) 0.4799(3) 0.0266(11) Uani 1 1 d . .
O14 O 0.2348(7) -0.2214(3) 0.3449(2) 0.0244(11) Uani 1 1 d . .
O15 O 0.2017(7) 0.1062(3) 0.3447(2) 0.0190(10) Uani 1 1 d . .
O16 O 0.4542(7) 0.1133(3) 0.4842(2) 0.0226(10) Uani 1 1 d . .
O17 O 0.1461(7) 0.2740(3) 0.3556(2) 0.0225(10) Uani 1 1 d . .
O18 O 0.4269(7) 0.2867(4) 0.4900(3) 0.0288(11) Uani 1 1 d . .
O1W O 0.9585(9) 0.5931(5) 0.7909(3) 0.0549(18) Uani 1 1 d . .
H1WA H 1.0858 0.5803 0.8098 0.082 Uiso 1 1 d R U
H1WB H 0.9611 0.6468 0.7627 0.082 Uiso 1 1 d R U
O2W O 0.0639(10) 0.8863(6) 0.2002(3) 0.084(3) Uani 1 1 d . .
H2WC H 0.0763 0.8727 0.1522 0.101 Uiso 1 1 d R U
H2WA H -0.0605 0.9064 0.2030 0.126 Uiso 1 1 d R U
N1 N -0.4678(8) 0.1125(4) 0.2351(3) 0.0190(12) Uani 1 1 d . .
H1C H -0.5859 0.0872 0.2542 0.023 Uiso 1 1 d R U
N2 N 0.5169(8) 0.6135(4) 0.2304(3) 0.0173(12) Uani 1 1 d . .
H2C H 0.3883 0.5939 0.2443 0.021 Uiso 1 1 d R U
C1 C -0.2831(10) 0.1164(5) 0.3017(4) 0.0209(15) Uani 1 1 d . .
H1A H -0.3016 0.1715 0.3384 0.025 Uiso 1 1 d R U
H1B H -0.1508 0.1325 0.2802 0.025 Uiso 1 1 d R U
C2 C -0.5108(11) 0.2182(5) 0.2040(4) 0.0294(18) Uani 1 1 d . .
H2A H -0.3839 0.2471 0.1840 0.035 Uiso 1 1 d R U
H2B H -0.5386 0.2620 0.2473 0.035 Uiso 1 1 d R U
C3 C -0.4247(12) 0.0412(6) 0.1695(4) 0.035(2) Uani 1 1 d . .
H3A H -0.4022 -0.0274 0.1899 0.042 Uiso 1 1 d R U
H3B H -0.2959 0.0665 0.1489 0.042 Uiso 1 1 d R U
C4 C -0.6964(12) 0.2147(6) 0.1378(4) 0.037(2) Uani 1 1 d . .
H4A H -0.7179 0.2837 0.1181 0.044 Uiso 1 1 d R U
H4B H -0.8249 0.1898 0.1587 0.044 Uiso 1 1 d R U
C5 C -0.6134(13) 0.0365(6) 0.1033(4) 0.0359(19) Uani 1 1 d . .
H5A H -0.7398 0.0068 0.1232 0.043 Uiso 1 1 d R U
H5B H -0.5831 -0.0078 0.0606 0.043 Uiso 1 1 d R U
C6 C -0.6584(11) 0.1445(6) 0.0704(4) 0.0272(16) Uani 1 1 d . .
H6 H -0.5335 0.1725 0.0474 0.033 Uiso 1 1 d R U
C7 C -0.8519(14) 0.1346(6) 0.0055(4) 0.038(2) Uani 1 1 d . .
C8 C 0.6800(10) 0.6103(5) 0.3027(3) 0.0199(15) Uani 1 1 d . .
H8A H 0.6613 0.6662 0.3387 0.024 Uiso 1 1 d R U
H8B H 0.8221 0.6203 0.2875 0.024 Uiso 1 1 d R U
C9 C 0.5019(11) 0.7211(5) 0.1968(4) 0.0281(17) Uani 1 1 d . .
H9A H 0.6369 0.7433 0.1793 0.034 Uiso 1 1 d R U
H9B H 0.4747 0.7689 0.2377 0.034 Uiso 1 1 d R U
C10 C 0.5613(11) 0.5408(5) 0.1664(4) 0.0234(16) Uani 1 1 d . .
H10A H 0.5754 0.4723 0.1880 0.028 Uiso 1 1 d R U
H10B H 0.6949 0.5628 0.1477 0.028 Uiso 1 1 d R U
C11 C 0.3214(11) 0.7197(6) 0.1271(4) 0.0306(17) Uani 1 1 d . .
H11A H 0.3140 0.7884 0.1054 0.037 Uiso 1 1 d R U
H11B H 0.1861 0.7013 0.1458 0.037 Uiso 1 1 d R U
C12 C 0.3822(12) 0.5369(6) 0.0965(4) 0.0333(19) Uani 1 1 d . .
H12A H 0.4097 0.4881 0.0563 0.040 Uiso 1 1 d R U
H12B H 0.2494 0.5139 0.1152 0.040 Uiso 1 1 d R U
C13 C 0.3501(11) 0.6454(6) 0.0605(4) 0.0283(17) Uani 1 1 d . .
H13 H 0.4802 0.6669 0.0381 0.034 Uiso 1 1 d R U
C14 C 0.1618(13) 0.6368(6) -0.0035(4) 0.0333(18) Uani 1 1 d . .
C15 C 0.0941(10) -0.3075(5) 0.4510(3) 0.0189(14) Uani 1 1 d . .
C16 C 0.2008(9) -0.3083(5) 0.3736(4) 0.0171(14) Uani 1 1 d . .
C17 C 0.2236(9) 0.1926(5) 0.3797(3) 0.0115(13) Uani 1 1 d . .
C18 C 0.3816(9) 0.1983(5) 0.4593(4) 0.0177(14) Uani 1 1 d . .

loop_
_atom_site_aniso_label
_atom_site_aniso_U_11
_atom_site_aniso_U_22
_atom_site_aniso_U_33
_atom_site_aniso_U_23
_atom_site_aniso_U_13
_atom_site_aniso_U_12
Pr1 0.01139(18) 0.0096(2) 0.01120(18) -0.00070(14) 0.00092(12) 0.00087(14)
Pr2 0.01111(18) 0.0098(2) 0.01093(18) -0.00045(14) 0.00042(12) 0.00144(14)
P1 0.0251(9) 0.0185(10) 0.0137(8) 0.0016(7) 0.0018(7) 0.0040(8)
P2 0.0236(9) 0.0155(9) 0.0108(8) -0.0017(6) 0.0000(6) 0.0051(7)
O1 0.015(2) 0.024(3) 0.033(3) -0.003(2) -0.0015(19) 0.002(2)
O2 0.021(2) 0.029(3) 0.017(2) -0.0025(19) 0.0000(18) 0.004(2)
O3 0.017(2) 0.021(3) 0.027(3) 0.000(2) 0.0051(18) 0.003(2)
O4 0.063(4) 0.077(5) 0.030(3) 0.006(3) 0.000(3) 0.011(4)
O5 0.044(4) 0.057(4) 0.036(3) 0.001(3) -0.007(3) 0.004(3)
O6 0.020(2) 0.022(3) 0.023(2) 0.000(2) 0.0029(18) 0.000(2)
O7 0.022(2) 0.020(3) 0.014(2) -0.0014(18) 0.0028(17) -0.0007(19)
O8 0.018(2) 0.022(3) 0.024(2) -0.002(2) 0.0008(18) 0.004(2)
O9 0.054(4) 0.062(4) 0.026(3) -0.001(3) 0.005(3) 0.014(3)
O10 0.038(3) 0.058(4) 0.040(3) 0.002(3) -0.008(3) 0.008(3)
O11 0.023(2) 0.011(2) 0.027(2) 0.0039(18) 0.0033(19) 0.0017(19)
O12 0.021(2) 0.013(3) 0.018(2) -0.0004(19) 0.0062(17) 0.0024(19)
O13 0.039(3) 0.017(3) 0.026(3) -0.002(2) 0.012(2) 0.004(2)
O14 0.035(3) 0.015(3) 0.023(3) 0.0033(19) 0.005(2) -0.002(2)
O15 0.023(2) 0.013(3) 0.020(2) -0.0044(19) -0.0007(18) 0.002(2)
O16 0.023(2) 0.019(3) 0.025(2) 0.0052(19) -0.0014(18) 0.004(2)
O17 0.032(3) 0.010(2) 0.023(2) 0.0035(18) -0.0067(19) 0.002(2)
O18 0.032(3) 0.021(3) 0.032(3) -0.008(2) -0.002(2) 0.003(2)
O1W 0.059(4) 0.085(5) 0.022(3) 0.005(3) -0.001(3) 0.028(4)
O2W 0.075(5) 0.161(8) 0.022(3) -0.004(4) 0.008(3) 0.059(5)
N1 0.022(3) 0.020(3) 0.016(3) 0.005(2) 0.003(2) 0.002(2)
N2 0.023(3) 0.014(3) 0.015(3) 0.001(2) 0.003(2) 0.002(2)
C1 0.020(3) 0.021(4) 0.019(3) -0.001(3) -0.006(3) 0.000(3)
C2 0.045(5) 0.018(4) 0.024(4) 0.003(3) -0.005(3) 0.015(3)
C3 0.046(5) 0.037(5) 0.021(4) -0.001(3) -0.007(3) 0.017(4)
C4 0.046(5) 0.033(5) 0.030(4) -0.001(3) -0.006(3) 0.025(4)
C5 0.056(5) 0.025(5) 0.023(4) -0.006(3) -0.008(3) 0.008(4)
C6 0.033(4) 0.027(4) 0.020(4) 0.004(3) -0.005(3) 0.004(3)
C7 0.054(6) 0.036(5) 0.023(4) -0.001(3) -0.004(4) 0.015(4)
C8 0.018(3) 0.024(4) 0.014(3) -0.002(3) -0.006(2) -0.001(3)
C9 0.035(4) 0.024(4) 0.026(4) 0.008(3) 0.006(3) 0.007(3)
C10 0.034(4) 0.021(4) 0.017(3) -0.001(3) 0.006(3) 0.013(3)
C11 0.040(4) 0.029(5) 0.020(4) -0.001(3) -0.006(3) 0.007(4)
C12 0.045(5) 0.034(5) 0.020(4) -0.004(3) -0.002(3) 0.010(4)
C13 0.034(4) 0.034(5) 0.014(3) 0.004(3) -0.006(3) 0.007(3)
C14 0.040(5) 0.029(5) 0.029(4) 0.006(3) -0.004(3) 0.007(4)
C15 0.019(3) 0.021(4) 0.015(3) 0.004(3) -0.002(2) -0.005(3)
C16 0.011(3) 0.021(4) 0.018(3) -0.003(3) -0.002(2) -0.005(3)
C17 0.014(3) 0.008(3) 0.013(3) -0.001(3) 0.005(2) 0.002(3)
C18 0.015(3) 0.017(4) 0.022(3) 0.007(3) 0.002(2) 0.001(3)

loop_
_atom_type_symbol
_atom_type_description
_atom_type_scat_dispersion_real
_atom_type_scat_dispersion_imag
_atom_type_scat_source
C C 0.0033 0.0016 'International Tables Vol C Tables 4.2.6.8 and 6.1.1.4'
H H 0.0000 0.0000 'International Tables Vol C Tables 4.2.6.8 and 6.1.1.4'
N N 0.0061 0.0033 'International Tables Vol C Tables 4.2.6.8 and 6.1.1.4'
O O 0.0106 0.0060 'International Tables Vol C Tables 4.2.6.8 and 6.1.1.4'
P P 0.1023 0.0942 'International Tables Vol C Tables 4.2.6.8 and 6.1.1.4'
Pr Pr -0.2180 2.8214 'International Tables Vol C Tables 4.2.6.8 and 6.1.1.4'

loop_
_geom_angle_atom_site_label_1
_geom_angle_atom_site_label_2
_geom_angle_atom_site_label_3
_geom_angle
_geom_angle_site_symmetry_1
_geom_angle_site_symmetry_3
O3 Pr1 O2 139.81(15) 1_655 2_556
O3 Pr1 O13 124.79(14) 1_655 .
O2 Pr1 O13 71.64(15) 2_556 .
O3 Pr1 O15 70.75(14) 1_655 .
O2 Pr1 O15 110.64(14) 2_556 .
O13 Pr1 O15 154.62(14) . .
O3 Pr1 O1 102.76(14) 1_655 .
O2 Pr1 O1 115.90(14) 2_556 .
O13 Pr1 O1 84.91(15) . .
O15 Pr1 O1 71.25(14) . .
O3 Pr1 O14 67.21(15) 1_655 .
O2 Pr1 O14 134.25(14) 2_556 .
O13 Pr1 O14 63.96(14) . .
O15 Pr1 O14 114.09(13) . .
O1 Pr1 O14 71.47(14) . .
O3 Pr1 O16 73.77(14) 1_655 2_656
O2 Pr1 O16 74.19(13) 2_556 2_656
O13 Pr1 O16 79.87(14) . 2_656
O15 Pr1 O16 125.44(14) . 2_656
O1 Pr1 O16 157.95(15) . 2_656
O14 Pr1 O16 87.47(14) . 2_656
O3 Pr1 O2 142.10(13) 1_655 .
O2 Pr1 O2 64.13(15) 2_556 .
O13 Pr1 O2 86.97(14) . .
O15 Pr1 O2 72.60(13) . .
O1 Pr1 O2 55.62(13) . .
O14 Pr1 O2 121.60(14) . .
O16 Pr1 O2 138.32(13) 2_656 .
O3 Pr1 O16 77.13(14) 1_655 .
O2 Pr1 O16 70.17(14) 2_556 .
O13 Pr1 O16 137.08(13) . .
O15 Pr1 O16 61.11(13) . .
O1 Pr1 O16 129.60(13) . .
O14 Pr1 O16 142.58(13) . .
O16 Pr1 O16 71.59(15) 2_656 .
O2 Pr1 O16 93.46(13) . .
O3 Pr1 P1 122.97(10) 1_655 .
O2 Pr1 P1 91.06(10) 2_556 .
O13 Pr1 P1 87.95(11) . .
O15 Pr1 P1 66.91(10) . .
O1 Pr1 P1 27.76(10) . .
O14 Pr1 P1 97.61(10) . .
O16 Pr1 P1 163.19(10) 2_656 .
O2 Pr1 P1 28.07(9) . .
O16 Pr1 P1 111.44(9) . .
O7 Pr2 O8 138.26(14) 2_666 1_455
O7 Pr2 O17 133.43(13) 2_666 .
O8 Pr2 O17 69.81(14) 1_455 .
O7 Pr2 O11 70.61(13) 2_666 2_556
O8 Pr2 O11 74.57(13) 1_455 2_556
O17 Pr2 O11 93.06(14) . 2_556
O7 Pr2 O7 65.93(15) 2_666 .
O8 Pr2 O7 145.77(13) 1_455 .
O17 Pr2 O7 113.61(14) . .
O11 Pr2 O7 136.33(13) 2_556 .
O7 Pr2 O12 107.35(14) 2_666 1_565
O8 Pr2 O12 75.22(14) 1_455 1_565
O17 Pr2 O12 117.17(13) . 1_565
O11 Pr2 O12 125.33(12) 2_556 1_565
O7 Pr2 O12 73.45(13) . 1_565
O7 Pr2 O18 71.23(14) 2_666 .
O8 Pr2 O18 127.75(15) 1_455 .
O17 Pr2 O18 63.89(14) . .
O11 Pr2 O18 84.84(13) 2_556 .
O7 Pr2 O18 77.69(14) . .
O12 Pr2 O18 148.41(14) 1_565 .
O7 Pr2 O6 120.80(14) 2_666 .
O8 Pr2 O6 99.17(13) 1_455 .
O17 Pr2 O6 68.37(14) . .
O11 Pr2 O6 161.36(15) 2_556 .
O7 Pr2 O6 56.06(13) . .
O12 Pr2 O6 67.89(13) 1_565 .
O18 Pr2 O6 85.50(13) . .
O7 Pr2 O11 70.27(13) 2_666 1_565
O8 Pr2 O11 75.43(14) 1_455 1_565
O17 Pr2 O11 143.56(14) . 1_565
O11 Pr2 O11 66.95(15) 2_556 1_565
O7 Pr2 O11 101.18(13) . 1_565
O12 Pr2 O11 61.91(13) 1_565 1_565
O18 Pr2 O11 137.94(13) . 1_565
O6 Pr2 O11 129.26(13) . 1_565
O7 Pr2 P2 93.75(10) 2_666 .
O8 Pr2 P2 123.08(10) 1_455 .
O17 Pr2 P2 91.87(11) . .
O11 Pr2 P2 162.24(10) 2_556 .
O7 Pr2 P2 28.14(9) . .
O12 Pr2 P2 66.45(9) 1_565 .
O18 Pr2 P2 82.04(11) . .
O6 Pr2 P2 28.00(10) . .
O11 Pr2 P2 116.63(10) 1_565 .
O3 P1 O1 114.7(3) . .
O3 P1 O2 117.6(2) . .
O1 P1 O2 104.5(2) . .
O3 P1 C1 103.7(3) . .
O1 P1 C1 110.0(3) . .
O2 P1 C1 106.0(3) . .
O3 P1 Pr1 142.10(19) . .
O1 P1 Pr1 50.57(17) . .
O2 P1 Pr1 54.48(16) . .
C1 P1 Pr1 114.1(2) . .
O8 P2 O6 115.7(3) . .
O8 P2 O7 116.0(2) . .
O6 P2 O7 105.1(2) . .
O8 P2 C8 105.1(3) . .
O6 P2 C8 107.2(3) . .
O7 P2 C8 107.2(3) . .
O8 P2 Pr2 139.66(19) . .
O6 P2 Pr2 53.22(16) . .
O7 P2 Pr2 52.12(16) . .
C8 P2 Pr2 115.3(2) . .
P1 O1 Pr1 101.7(2) . .
P1 O2 Pr1 142.5(2) . 2_556
P1 O2 Pr1 97.45(19) . .
Pr1 O2 Pr1 115.87(15) 2_556 .
P1 O3 Pr1 138.3(3) . 1_455
C7 O4 H4D 108.7 . .
P2 O6 Pr2 98.8(2) . .
P2 O7 Pr2 145.0(2) . 2_666
P2 O7 Pr2 99.7(2) . .
Pr2 O7 Pr2 114.07(15) 2_666 .
P2 O8 Pr2 135.0(3) . 1_655
C14 O9 H9E 108.1 . .
C15 O11 Pr2 128.7(4) . 2_556
C15 O11 Pr2 118.2(4) . 1_545
Pr2 O11 Pr2 113.04(15) 2_556 1_545
C16 O12 Pr2 121.6(4) . 1_545
C15 O13 Pr1 120.3(4) . .
C16 O14 Pr1 120.7(4) . .
C17 O15 Pr1 119.3(4) . .
C18 O16 Pr1 136.4(4) . 2_656
C18 O16 Pr1 115.1(4) . .
Pr1 O16 Pr1 108.41(15) 2_656 .
C17 O17 Pr2 123.5(4) . .
C18 O18 Pr2 118.6(4) . .
H1WA O1W H1WB 109.5 . .
H2WC O2W H2WA 109.8 . .
C3 N1 C2 110.7(5) . .
C3 N1 C1 110.4(5) . .
C2 N1 C1 111.4(5) . .
C3 N1 H1C 108.5 . .
C2 N1 H1C 107.8 . .
C1 N1 H1C 108.0 . .
C8 N2 C9 112.3(5) . .
C8 N2 C10 112.1(5) . .
C9 N2 C10 108.6(5) . .
C8 N2 H2C 107.7 . .
C9 N2 H2C 107.6 . .
C10 N2 H2C 108.3 . .
N1 C1 P1 112.4(4) . .
N1 C1 H1A 108.9 . .
P1 C1 H1A 108.8 . .
N1 C1 H1B 108.9 . .
P1 C1 H1B 109.7 . .
H1A C1 H1B 108.1 . .
N1 C2 C4 111.6(6) . .
N1 C2 H2A 108.8 . .
C4 C2 H2A 108.6 . .
N1 C2 H2B 108.8 . .
C4 C2 H2B 110.7 . .
H2A C2 H2B 108.3 . .
N1 C3 C5 109.9(5) . .
N1 C3 H3A 109.9 . .
C5 C3 H3A 109.8 . .
N1 C3 H3B 109.6 . .
C5 C3 H3B 109.4 . .
H3A C3 H3B 108.2 . .
C2 C4 C6 111.5(6) . .
C2 C4 H4A 109.6 . .
C6 C4 H4A 109.5 . .
C2 C4 H4B 108.4 . .
C6 C4 H4B 109.6 . .
H4A C4 H4B 108.1 . .
C3 C5 C6 111.5(6) . .
C3 C5 H5A 109.2 . .
C6 C5 H5A 109.5 . .
C3 C5 H5B 109.5 . .
C6 C5 H5B 109.0 . .
H5A C5 H5B 108.1 . .
C7 C6 C5 108.8(6) . .
C7 C6 C4 112.0(6) . .
C5 C6 C4 108.9(6) . .
C7 C6 H6 108.8 . .
C5 C6 H6 109.2 . .
C4 C6 H6 109.2 . .
O5 C7 O4 122.5(7) . .
O5 C7 C6 124.5(7) . .
O4 C7 C6 113.0(7) . .
N2 C8 P2 111.6(4) . .
N2 C8 H8A 109.7 . .
P2 C8 H8A 109.1 . .
N2 C8 H8B 109.0 . .
P2 C8 H8B 109.3 . .
H8A C8 H8B 108.0 . .
N2 C9 C11 109.3(6) . .
N2 C9 H9A 109.5 . .
C11 C9 H9A 109.8 . .
N2 C9 H9B 109.5 . .
C11 C9 H9B 110.4 . .
H9A C9 H9B 108.4 . .
N2 C10 C12 111.5(5) . .
N2 C10 H10A 109.0 . .
C12 C10 H10A 109.4 . .
N2 C10 H10B 110.1 . .
C12 C10 H10B 108.6 . .
H10A C10 H10B 108.3 . .
C9 C11 C13 113.9(6) . .
C9 C11 H11A 108.9 . .
C13 C11 H11A 107.9 . .
C9 C11 H11B 109.1 . .
C13 C11 H11B 108.9 . .
H11A C11 H11B 108.0 . .
C10 C12 C13 111.5(6) . .
C10 C12 H12A 111.0 . .
C13 C12 H12A 110.5 . .
C10 C12 H12B 108.4 . .
C13 C12 H12B 107.3 . .
H12A C12 H12B 108.1 . .
C12 C13 C14 108.4(6) . .
C12 C13 C11 108.0(5) . .
C14 C13 C11 113.2(6) . .
C12 C13 H13 107.6 . .
C14 C13 H13 109.9 . .
C11 C13 H13 109.6 . .
O10 C14 O9 123.1(7) . .
O10 C14 C13 124.6(7) . .
O9 C14 C13 112.3(7) . .
O13 C15 O11 126.6(6) . .
O13 C15 C16 117.7(6) . .
O11 C15 C16 115.6(6) . .
O14 C16 O12 128.1(6) . .
O14 C16 C15 115.1(6) . .
O12 C16 C15 116.5(6) . .
O17 C17 O15 127.2(6) . .
O17 C17 C18 117.2(5) . .
O15 C17 C18 115.4(5) . .
O18 C18 O16 127.5(6) . .
O18 C18 C17 116.3(5) . .
O16 C18 C17 116.2(6) . .

loop_
_geom_bond_atom_site_label_1
_geom_bond_atom_site_label_2
_geom_bond_distance
_geom_bond_site_symmetry_2
Pr1 O3 2.393(4) 1_655
Pr1 O2 2.440(4) 2_556
Pr1 O13 2.509(5) .
Pr1 O15 2.538(4) .
Pr1 O1 2.535(4) .
Pr1 O14 2.534(5) .
Pr1 O16 2.532(4) 2_656
Pr1 O2 2.638(4) .
Pr1 O16 2.693(5) .
Pr1 P1 3.2145(17) .
Pr2 O7 2.427(4) 2_666
Pr2 O8 2.452(4) 1_455
Pr2 O17 2.471(4) .
Pr2 O11 2.519(4) 2_556
Pr2 O7 2.555(4) .
Pr2 O12 2.549(4) 1_565
Pr2 O18 2.598(4) .
Pr2 O6 2.585(4) .
Pr2 O11 2.637(4) 1_565
Pr2 P2 3.1900(17) .
P1 O3 1.489(4) .
P1 O1 1.529(4) .
P1 O2 1.526(4) .
P1 C1 1.837(6) .
P2 O8 1.504(4) .
P2 O6 1.515(5) .
P2 O7 1.526(4) .
P2 C8 1.846(6) .
O2 Pr1 2.440(4) 2_556
O3 Pr1 2.393(4) 1_455
O4 C7 1.304(8) .
O4 H4D 0.8462 .
O5 C7 1.212(9) .
O7 Pr2 2.427(4) 2_666
O8 Pr2 2.452(4) 1_655
O9 C14 1.319(8) .
O9 H9E 0.8463 .
O10 C14 1.199(9) .
O11 C15 1.272(7) .
O11 Pr2 2.519(4) 2_556
O11 Pr2 2.637(4) 1_545
O12 C16 1.252(8) .
O12 Pr2 2.549(4) 1_545
O13 C15 1.251(8) .
O14 C16 1.247(7) .
O15 C17 1.255(7) .
O16 C18 1.268(7) .
O16 Pr1 2.532(4) 2_656
O17 C17 1.236(6) .
O18 C18 1.254(8) .
O1W H1WA 0.8462 .
O1W H1WB 0.8472 .
O2W H2WC 0.8497 .
O2W H2WA 0.8462 .
N1 C3 1.508(8) .
N1 C2 1.496(8) .
N1 C1 1.503(7) .
N1 H1C 0.8965 .
N2 C8 1.490(7) .
N2 C9 1.512(8) .
N2 C10 1.502(7) .
N2 H2C 0.8961 .
C1 H1A 0.9677 .
C1 H1B 0.9662 .
C2 C4 1.503(9) .
C2 H2A 0.9659 .
C2 H2B 0.9685 .
C3 C5 1.516(9) .
C3 H3A 0.9660 .
C3 H3B 0.9662 .
C4 C6 1.512(9) .
C4 H4A 0.9658 .
C4 H4B 0.9662 .
C5 C6 1.536(9) .
C5 H5A 0.9661 .
C5 H5B 0.9684 .
C6 C7 1.523(9) .
C6 H6 0.9762 .
C8 H8A 0.9678 .
C8 H8B 0.9659 .
C9 C11 1.522(9) .
C9 H9A 0.9660 .
C9 H9B 0.9684 .
C10 C12 1.517(9) .
C10 H10A 0.9659 .
C10 H10B 0.9661 .
C11 C13 1.518(9) .
C11 H11A 0.9659 .
C11 H11B 0.9661 .
C12 C13 1.549(9) .
C12 H12A 0.9683 .
C12 H12B 0.9661 .
C13 C14 1.490(9) .
C13 H13 0.9762 .
C15 C16 1.560(8) .
C17 C18 1.562(8) .
